data_7247081
loop_
_publ_author_name
'Liu, Xiaoting'
'Cui, Jingliang'
'Zeng, Qun'
'Fang, Liwen'
'Liang, Peng-Yu'
'Zhou, Pan-Pan'
'Parkin, Sean'
'Li, Tonglei'
'Ruan, Shigang'
'Long, Sihui'

_publ_section_title
;
 Solvatomorphism and first-time observation of acid--acid catemer in
 4-phenylamino-benzoic acids
;
_journal_issue 30
_journal_name_full 'RSC Advances'
_journal_page_first 21021
_journal_page_last 21035
_journal_paper_doi 10.1039/D3RA04102F
_journal_volume 13
_journal_year 2023
_chemical_formula_moiety 'C14 H13 N O2'
_chemical_formula_sum 'C14 H13 N O2'
_chemical_formula_weight 227.25
_space_group_crystal_system monoclinic
_space_group_IT_number 14
_space_group_name_Hall '-P 2yn'
_space_group_name_H-M_alt 'P 1 21/n 1'
_atom_sites_solution_hydrogens geom
_atom_sites_solution_primary dual
_audit_creation_date 2021-08-23
_audit_creation_method
;
Olex2 1.3
(compiled 2020.11.12 svn.r5f609507 for OlexSys, GUI svn.r6032)
;
_audit_update_record
;
2023-05-02 deposited with the CCDC.	2023-06-30 downloaded from the CCDC.
;
_cell_angle_alpha 90
_cell_angle_beta 98.919(4)
_cell_angle_gamma 90
_cell_formula_units_Z 4
_cell_length_a 13.5689(6)
_cell_length_b 5.8946(2)
_cell_length_c 14.9692(8)
_cell_measurement_reflns_used 3414
_cell_measurement_temperature 302.98(10)
_cell_measurement_theta_max 76.2460
_cell_measurement_theta_min 4.0800
_cell_volume 1182.81(9)
_computing_cell_refinement 'CrysAlisPro 1.171.41.105a (Rigaku OD, 2021)'
_computing_data_collection 'CrysAlisPro 1.171.41.105a (Rigaku OD, 2021)'
_computing_data_reduction 'CrysAlisPro 1.171.41.105a (Rigaku OD, 2021)'
_computing_molecular_graphics 'Olex2 1.3 (Dolomanov et al., 2009)'
_computing_publication_material 'Olex2 1.3 (Dolomanov et al., 2009)'
_computing_structure_refinement 'SHELXL 2018/1 (Sheldrick, 2015)'
_computing_structure_solution 'SHELXT  (Sheldrick, 2015)'
_diffrn_ambient_environment air
_diffrn_ambient_temperature 302.98(10)
_diffrn_detector 'Hybrid Pixel Array Detector'
_diffrn_detector_area_resol_mean 10.0000
_diffrn_detector_type HyPix
_diffrn_measured_fraction_theta_full 0.990
_diffrn_measured_fraction_theta_max 0.937
_diffrn_measurement_details
;
List of Runs (angles in degrees, time in seconds):

  # Type    Start    End  Width  t~exp~   \w     \q     \k     \f   Frames
#--------------------------------------------------------------------------
  1  \w     25.00 118.00   0.50    0.05    --   46.07  77.00-150.00  186
  2  \w     70.00 105.00   0.50    0.05    --   46.07 151.00  20.00   70
  3  \w    111.00 137.00   0.50    0.14    --  104.25 122.00-140.00   52
  4  \w     91.00 174.00   0.50    0.14    --  104.25  61.00-150.00  166
  5  \w     33.00  62.00   0.50    0.14    --  104.25 -61.00 -90.00   58
  6  \w     34.00 101.00   0.50    0.14    --  104.25 -94.00 -30.00  134
  7  \w     82.00 112.00   0.50    0.14    --  104.25-125.00-120.00   60
  8  \w     32.00 129.00   0.50    0.14    --  104.25-151.00 -23.00  194
  9  \w     53.00  90.00   0.50    0.05    --   46.07-122.00 137.00   74
 10  \w     68.00 105.00   0.50    0.14    --  104.25-122.00 137.00   74
 11  \w     39.00 106.00   0.50    0.14    --  104.25 -94.00 120.00  134
 12  \w    -23.00  29.00   0.50    0.05    --  -46.07  19.00 -90.00  104
 13  \w    -68.00 -34.00   0.50    0.14    -- -102.00  61.00-180.00   68
 14  \w    -76.00 -51.00   0.50    0.05    --  -46.07 122.00-140.00   50
 15  \w    -63.00 -37.00   0.50    0.14    -- -102.00  61.00  30.00   52
 16  \w    -66.00 -38.00   0.50    0.14    -- -102.00  61.00  60.00   56
 17  \w   -117.00 -91.00   0.50    0.14    -- -102.00 -30.00  30.00   52
 18  \w   -174.00-139.00   0.50    0.14    -- -102.00 -30.00  30.00   70
 19  \w   -150.00-125.00   0.50    0.14    -- -102.00-122.00 137.00   50
 20  \w   -164.00 -80.00   0.50    0.14    -- -102.00 -77.00  60.00  168
 21  \w   -118.00 -57.00   0.50    0.05    --  -46.07-151.00 -23.00  122
;
_diffrn_measurement_device 'four-circle diffractometer'
_diffrn_measurement_device_type 'XtaLAB Synergy R, DW system, HyPix'
_diffrn_measurement_method '\w scans'
_diffrn_orient_matrix_type 'CrysAlisPro convention (1999,Acta A55,543-557)'
_diffrn_orient_matrix_UB_11 -0.0122328000
_diffrn_orient_matrix_UB_12 0.2598183000
_diffrn_orient_matrix_UB_13 -0.0040459000
_diffrn_orient_matrix_UB_21 -0.0504485000
_diffrn_orient_matrix_UB_22 -0.0066350000
_diffrn_orient_matrix_UB_23 0.0853320000
_diffrn_orient_matrix_UB_31 0.1025068000
_diffrn_orient_matrix_UB_32 0.0273611000
_diffrn_orient_matrix_UB_33 0.0596790000
_diffrn_radiation_monochromator mirror
_diffrn_radiation_probe x-ray
_diffrn_radiation_type 'Cu K\a'
_diffrn_radiation_wavelength 1.54184
_diffrn_reflns_av_R_equivalents 0.0339
_diffrn_reflns_av_unetI/netI 0.0373
_diffrn_reflns_Laue_measured_fraction_full 0.990
_diffrn_reflns_Laue_measured_fraction_max 0.937
_diffrn_reflns_limit_h_max 17
_diffrn_reflns_limit_h_min -13
_diffrn_reflns_limit_k_max 6
_diffrn_reflns_limit_k_min -7
_diffrn_reflns_limit_l_max 18
_diffrn_reflns_limit_l_min -18
_diffrn_reflns_number 6940
_diffrn_reflns_point_group_measured_fraction_full 0.990
_diffrn_reflns_point_group_measured_fraction_max 0.937
_diffrn_reflns_theta_full 67.684
_diffrn_reflns_theta_max 76.409
_diffrn_reflns_theta_min 4.093
_diffrn_source 'Rotating-anode X-ray tube'
_diffrn_source_type 'Rigaku (Cu) X-ray Source'
_exptl_absorpt_coefficient_mu 0.693
_exptl_absorpt_correction_T_max 1.00000
_exptl_absorpt_correction_T_min 0.46601
_exptl_absorpt_correction_type multi-scan
_exptl_absorpt_process_details
;
CrysAlisPro 1.171.41.105a (Rigaku Oxford Diffraction, 2021)
Empirical absorption correction using spherical harmonics,
implemented in SCALE3 ABSPACK scaling algorithm.
;
_exptl_crystal_colour 'clear dark yellow'
_exptl_crystal_colour_lustre clear
_exptl_crystal_colour_modifier dark
_exptl_crystal_colour_primary yellow
_exptl_crystal_density_diffrn 1.276
_exptl_crystal_description block
_exptl_crystal_F_000 480
_exptl_crystal_size_max 0.13
_exptl_crystal_size_mid 0.11
_exptl_crystal_size_min 0.07
_refine_diff_density_max 0.168
_refine_diff_density_min -0.154
_refine_diff_density_rms 0.038
_refine_ls_extinction_coef 0.0032(12)
_refine_ls_extinction_expression Fc^*^=kFc[1+0.001xFc^2^\l^3^/sin(2\q)]^-1/4^
_refine_ls_extinction_method 'SHELXL-2018/1 (Sheldrick 2018)'
_refine_ls_goodness_of_fit_ref 1.066
_refine_ls_hydrogen_treatment constr
_refine_ls_matrix_type full
_refine_ls_number_parameters 157
_refine_ls_number_reflns 2334
_refine_ls_number_restraints 0
_refine_ls_restrained_S_all 1.066
_refine_ls_R_factor_all 0.0661
_refine_ls_R_factor_gt 0.0519
_refine_ls_shift/su_max 0.001
_refine_ls_shift/su_mean 0.000
_refine_ls_structure_factor_coef Fsqd
_refine_ls_weighting_details 'w=1/[\s^2^(Fo^2^)+(0.0912P)^2^+0.1056P] where P=(Fo^2^+2Fc^2^)/3'
_refine_ls_weighting_scheme calc
_refine_ls_wR_factor_gt 0.1523
_refine_ls_wR_factor_ref 0.1678
_reflns_Friedel_coverage 0.000
_reflns_number_gt 1719
_reflns_number_total 2334
_reflns_threshold_expression 'I > 2\s(I)'
_cod_data_source_file d3ra04102f2.cif
_cod_data_source_block 3
_cod_database_code 7247081
_shelx_shelxl_version_number 2018/1
_shelx_space_group_comment
;
The symmetry employed for this shelxl refinement is uniquely defined
by the following loop, which should always be used as a source of
symmetry information in preference to the above space-group names.
They are only intended as comments.
;
_reflns_odcompleteness_completeness 98.93
_reflns_odcompleteness_iscentric 1
_reflns_odcompleteness_theta 66.97
_olex2_refinement_description
;
1. Fixed Uiso
 At 1.2 times of:
  All C(H) groups, All N(H) groups
 At 1.5 times of:
  All C(H,H,H) groups, All O(H) groups
2.a Aromatic/amide H refined with riding coordinates:
 N1(H1A), C2(H2), C4(H4), C5(H5), C6(H6), C9(H9), C10(H10), C12(H12), C13(H13)
2.b Idealised Me refined as rotating group:
 C7(H7A,H7B,H7C)
2.c Idealised tetrahedral OH refined as rotating group:
 O1(H1)
;
_olex2_submission_special_instructions 'No special instructions were received'
_oxdiff_exptl_absorpt_empirical_details
;
Empirical correction (ABSPACK) includes:
- Absorption correction using spherical harmonics
- Frame scaling
;
_oxdiff_exptl_absorpt_empirical_full_max 2.102
_oxdiff_exptl_absorpt_empirical_full_min 0.511

loop_
_space_group_symop_operation_xyz
'x, y, z'
'-x+1/2, y+1/2, -z+1/2'
'-x, -y, -z'
'x-1/2, -y-1/2, z-1/2'

loop_
_atom_site_label
_atom_site_type_symbol
_atom_site_fract_x
_atom_site_fract_y
_atom_site_fract_z
_atom_site_U_iso_or_equiv
_atom_site_adp_type
_atom_site_occupancy
_atom_site_site_symmetry_order
_atom_site_calc_flag
_atom_site_refinement_flags_posn
_atom_site_refinement_flags_adp
_atom_site_refinement_flags_occupancy
_atom_site_disorder_assembly
_atom_site_disorder_group
O1 O 0.07226(11) 0.2588(3) 0.50261(12) 0.0959(5) Uani 1 1 d . . . . .
H1 H 0.020975 0.193705 0.480102 0.144 Uiso 1 1 calc R U . . .
O2 O 0.09889(11) -0.0764(2) 0.57032(10) 0.0897(5) Uani 1 1 d . . . . .
N1 N 0.49448(13) 0.4364(3) 0.74163(13) 0.0905(6) Uani 1 1 d . . . . .
H1A H 0.521956 0.341083 0.781357 0.109 Uiso 1 1 calc R U . . .
C1 C 0.54788(13) 0.6413(3) 0.73645(14) 0.0736(5) Uani 1 1 d . . . . .
C2 C 0.56488(14) 0.7315(3) 0.65511(14) 0.0764(5) Uani 1 1 d . . . . .
H2 H 0.539436 0.658389 0.601420 0.092 Uiso 1 1 calc R U . . .
C3 C 0.61982(14) 0.9313(3) 0.65234(14) 0.0764(5) Uani 1 1 d . . . . .
C4 C 0.65835(14) 1.0332(3) 0.73289(16) 0.0823(6) Uani 1 1 d . . . . .
H4 H 0.695201 1.166049 0.732128 0.099 Uiso 1 1 calc R U . . .
C5 C 0.64375(16) 0.9439(4) 0.81382(16) 0.0876(6) Uani 1 1 d . . . . .
H5 H 0.671160 1.014488 0.867518 0.105 Uiso 1 1 calc R U . . .
C6 C 0.58817(15) 0.7484(4) 0.81586(15) 0.0833(6) Uani 1 1 d . . . . .
H6 H 0.577770 0.688273 0.871080 0.100 Uiso 1 1 calc R U . . .
C7 C 0.6361(2) 1.0321(5) 0.56390(17) 0.1151(9) Uani 1 1 d . . . . .
H7A H 0.599321 1.171317 0.553823 0.173 Uiso 1 1 calc R U . . .
H7B H 0.613569 0.927606 0.515892 0.173 Uiso 1 1 calc R U . . .
H7C H 0.705881 1.062094 0.565327 0.173 Uiso 1 1 calc R U . . .
C8 C 0.40584(13) 0.3673(3) 0.69300(13) 0.0707(5) Uani 1 1 d . . . . .
C9 C 0.34670(14) 0.5016(3) 0.62869(14) 0.0722(5) Uani 1 1 d . . . . .
H9 H 0.369232 0.644131 0.614528 0.087 Uiso 1 1 calc R U . . .
C10 C 0.25641(14) 0.4257(3) 0.58658(13) 0.0727(5) Uani 1 1 d . . . . .
H10 H 0.217630 0.519240 0.545091 0.087 Uiso 1 1 calc R U . . .
C11 C 0.22071(13) 0.2095(3) 0.60451(12) 0.0686(5) Uani 1 1 d . . . . .
C12 C 0.27993(14) 0.0768(3) 0.66879(13) 0.0719(5) Uani 1 1 d . . . . .
H12 H 0.257502 -0.066109 0.682699 0.086 Uiso 1 1 calc R U . . .
C13 C 0.36951(14) 0.1514(3) 0.71148(14) 0.0747(5) Uani 1 1 d . . . . .
H13 H 0.407578 0.058465 0.753669 0.090 Uiso 1 1 calc R U . . .
C14 C 0.12666(14) 0.1221(3) 0.55800(13) 0.0734(5) Uani 1 1 d . . . . .

loop_
_atom_site_aniso_label
_atom_site_aniso_U_11
_atom_site_aniso_U_22
_atom_site_aniso_U_33
_atom_site_aniso_U_23
_atom_site_aniso_U_13
_atom_site_aniso_U_12
O1 0.0871(9) 0.0785(10) 0.1189(12) 0.0271(8) 0.0064(8) -0.0048(7)
O2 0.1018(10) 0.0600(8) 0.1040(10) 0.0068(6) 0.0054(8) -0.0095(6)
N1 0.0840(11) 0.0659(10) 0.1179(14) 0.0261(9) 0.0034(9) -0.0033(8)
C1 0.0655(10) 0.0582(9) 0.0981(13) 0.0095(9) 0.0163(9) 0.0073(8)
C2 0.0754(11) 0.0672(11) 0.0885(13) -0.0049(9) 0.0188(9) 0.0008(8)
C3 0.0718(10) 0.0690(11) 0.0915(13) 0.0040(9) 0.0227(9) 0.0019(8)
C4 0.0738(11) 0.0675(11) 0.1069(16) -0.0068(10) 0.0183(10) -0.0033(8)
C5 0.0811(12) 0.0878(15) 0.0938(14) -0.0084(11) 0.0133(10) 0.0013(10)
C6 0.0730(11) 0.0870(14) 0.0905(14) 0.0099(10) 0.0147(10) 0.0037(10)
C7 0.1196(19) 0.122(2) 0.1080(19) 0.0151(15) 0.0317(15) -0.0284(16)
C8 0.0742(10) 0.0508(9) 0.0904(12) 0.0060(8) 0.0234(9) 0.0056(7)
C9 0.0812(11) 0.0455(8) 0.0928(12) 0.0086(8) 0.0222(9) 0.0037(7)
C10 0.0834(12) 0.0490(9) 0.0877(12) 0.0097(8) 0.0197(9) 0.0072(8)
C11 0.0776(10) 0.0491(8) 0.0830(11) 0.0032(7) 0.0247(9) 0.0048(7)
C12 0.0820(11) 0.0441(8) 0.0941(13) 0.0067(8) 0.0271(9) 0.0051(7)
C13 0.0796(12) 0.0503(9) 0.0958(13) 0.0130(8) 0.0184(9) 0.0094(8)
C14 0.0830(11) 0.0536(9) 0.0866(12) 0.0050(8) 0.0227(9) 0.0041(8)

loop_
_atom_type_symbol
_atom_type_description
_atom_type_scat_dispersion_real
_atom_type_scat_dispersion_imag
_atom_type_scat_source
C C 0.0181 0.0091 'International Tables Vol C Tables 4.2.6.8 and 6.1.1.4'
H H 0.0000 0.0000 'International Tables Vol C Tables 4.2.6.8 and 6.1.1.4'
N N 0.0311 0.0180 'International Tables Vol C Tables 4.2.6.8 and 6.1.1.4'
O O 0.0492 0.0322 'International Tables Vol C Tables 4.2.6.8 and 6.1.1.4'

loop_
_geom_angle_atom_site_label_1
_geom_angle_atom_site_label_2
_geom_angle_atom_site_label_3
_geom_angle
_geom_angle_site_symmetry_1
_geom_angle_site_symmetry_3
_geom_angle_publ_flag
C14 O1 H1 109.5 . . ?
C1 N1 H1A 115.1 . . ?
C8 N1 H1A 115.1 . . ?
C8 N1 C1 129.78(16) . . ?
C2 C1 N1 122.24(19) . . ?
C2 C1 C6 119.02(19) . . ?
C6 C1 N1 118.68(18) . . ?
C1 C2 H2 119.6 . . ?
C1 C2 C3 120.89(19) . . ?
C3 C2 H2 119.6 . . ?
C2 C3 C7 120.8(2) . . ?
C4 C3 C2 118.28(19) . . ?
C4 C3 C7 120.9(2) . . ?
C3 C4 H4 119.3 . . ?
C5 C4 C3 121.5(2) . . ?
C5 C4 H4 119.3 . . ?
C4 C5 H5 120.1 . . ?
C4 C5 C6 119.8(2) . . ?
C6 C5 H5 120.1 . . ?
C1 C6 H6 119.8 . . ?
C5 C6 C1 120.5(2) . . ?
C5 C6 H6 119.8 . . ?
C3 C7 H7A 109.5 . . ?
C3 C7 H7B 109.5 . . ?
C3 C7 H7C 109.5 . . ?
H7A C7 H7B 109.5 . . ?
H7A C7 H7C 109.5 . . ?
H7B C7 H7C 109.5 . . ?
N1 C8 C9 124.10(17) . . ?
N1 C8 C13 118.08(17) . . ?
C9 C8 C13 117.76(18) . . ?
C8 C9 H9 119.6 . . ?
C10 C9 C8 120.74(16) . . ?
C10 C9 H9 119.6 . . ?
C9 C10 H10 119.3 . . ?
C9 C10 C11 121.40(17) . . ?
C11 C10 H10 119.3 . . ?
C10 C11 C14 122.32(17) . . ?
C12 C11 C10 117.54(17) . . ?
C12 C11 C14 120.14(15) . . ?
C11 C12 H12 119.3 . . ?
C13 C12 C11 121.45(15) . . ?
C13 C12 H12 119.3 . . ?
C8 C13 H13 119.4 . . ?
C12 C13 C8 121.10(17) . . ?
C12 C13 H13 119.4 . . ?
O1 C14 C11 117.12(16) . . ?
O2 C14 O1 121.27(18) . . ?
O2 C14 C11 121.61(17) . . ?

loop_
_geom_bond_atom_site_label_1
_geom_bond_atom_site_label_2
_geom_bond_distance
_geom_bond_site_symmetry_2
_geom_bond_publ_flag
O1 H1 0.8200 . ?
O1 C14 1.301(2) . ?
O2 C14 1.251(2) . ?
N1 H1A 0.8600 . ?
N1 C1 1.417(2) . ?
N1 C8 1.368(3) . ?
C1 C2 1.381(3) . ?
C1 C6 1.381(3) . ?
C2 H2 0.9300 . ?
C2 C3 1.398(3) . ?
C3 C4 1.376(3) . ?
C3 C7 1.498(3) . ?
C4 H4 0.9300 . ?
C4 C5 1.363(3) . ?
C5 H5 0.9300 . ?
C5 C6 1.380(3) . ?
C6 H6 0.9300 . ?
C7 H7A 0.9600 . ?
C7 H7B 0.9600 . ?
C7 H7C 0.9600 . ?
C8 C9 1.399(3) . ?
C8 C13 1.407(3) . ?
C9 H9 0.9300 . ?
C9 C10 1.363(3) . ?
C10 H10 0.9300 . ?
C10 C11 1.404(2) . ?
C11 C12 1.394(2) . ?
C11 C14 1.450(3) . ?
C12 H12 0.9300 . ?
C12 C13 1.356(3) . ?
C13 H13 0.9300 . ?

loop_
_geom_torsion_atom_site_label_1
_geom_torsion_atom_site_label_2
_geom_torsion_atom_site_label_3
_geom_torsion_atom_site_label_4
_geom_torsion
_geom_torsion_site_symmetry_1
_geom_torsion_site_symmetry_2
_geom_torsion_site_symmetry_3
_geom_torsion_site_symmetry_4
_geom_torsion_publ_flag
N1 C1 C2 C3 -178.52(16) . . . . ?
N1 C1 C6 C5 177.66(18) . . . . ?
N1 C8 C9 C10 -176.22(18) . . . . ?
N1 C8 C13 C12 176.87(17) . . . . ?
C1 N1 C8 C9 -3.6(3) . . . . ?
C1 N1 C8 C13 179.38(19) . . . . ?
C1 C2 C3 C4 1.4(3) . . . . ?
C1 C2 C3 C7 -178.5(2) . . . . ?
C2 C1 C6 C5 0.6(3) . . . . ?
C2 C3 C4 C5 -0.2(3) . . . . ?
C3 C4 C5 C6 -0.8(3) . . . . ?
C4 C5 C6 C1 0.5(3) . . . . ?
C6 C1 C2 C3 -1.6(3) . . . . ?
C7 C3 C4 C5 179.7(2) . . . . ?
C8 N1 C1 C2 -47.1(3) . . . . ?
C8 N1 C1 C6 136.0(2) . . . . ?
C8 C9 C10 C11 -1.5(3) . . . . ?
C9 C8 C13 C12 -0.4(3) . . . . ?
C9 C10 C11 C12 1.6(3) . . . . ?
C9 C10 C11 C14 -177.60(17) . . . . ?
C10 C11 C12 C13 -1.1(3) . . . . ?
C10 C11 C14 O1 -4.6(3) . . . . ?
C10 C11 C14 O2 175.22(18) . . . . ?
C11 C12 C13 C8 0.5(3) . . . . ?
C12 C11 C14 O1 176.20(17) . . . . ?
C12 C11 C14 O2 -3.9(3) . . . . ?
C13 C8 C9 C10 0.9(3) . . . . ?
C14 C11 C12 C13 178.10(17) . . . . ?
